data_4302143
loop_
_publ_author_name
'Pierre Thu\'ery'

_publ_section_title
;
Lanthanide Complexes with Cucurbit[n]urils (n= 5, 6, 7) and Perrhenate
Ligands: New Examples of Encapsulation of Perrhenate Anions
;
_journal_name_full 'Inorganic Chemistry'
_journal_page_first 4497
_journal_page_last 4513
_journal_paper_doi 10.1021/ic900328z
_journal_volume 48
_journal_year 2009
_chemical_formula_sum 'C30 H44 K N21 O32 Re3 Sm'
_chemical_formula_weight 1958.91
_space_group_IT_number 33
_symmetry_cell_setting orthorhombic
_symmetry_space_group_name_Hall 'P 2c -2n'
_symmetry_space_group_name_H-M 'P n a 21'
_atom_sites_solution_hydrogens geom
_atom_sites_solution_primary direct
_atom_sites_solution_secondary difmap
_audit_creation_method SHELXL-97
_cell_angle_alpha 90.00
_cell_angle_beta 90.00
_cell_angle_gamma 90.00
_cell_formula_units_Z 4
_cell_length_a 20.0767(8)
_cell_length_b 14.1783(3)
_cell_length_c 17.7384(7)
_cell_measurement_reflns_used 96219
_cell_measurement_temperature 100(2)
_cell_measurement_theta_max 25.68
_cell_measurement_theta_min 2.30
_cell_volume 5049.3(3)
_computing_cell_refinement 'HKL2000 (Otwinowski & Minor, 1997)'
_computing_data_collection 'COLLECT (Nonius, 1998)'
_computing_data_reduction 'HKL2000 (Otwinowski & Minor, 1997)'
_computing_molecular_graphics 'SHELXTL (Sheldrick, 1999)'
_computing_publication_material 'SHELXTL (Sheldrick, 1999); PLATON (Spek, 2003)'
_computing_structure_refinement 'SHELXL-97 (Sheldrick, 1997)'
_computing_structure_solution 'SHELXS-97 (Sheldrick, 1997)'
_diffrn_ambient_temperature 100(2)
_diffrn_measured_fraction_theta_full 0.998
_diffrn_measured_fraction_theta_max 0.998
_diffrn_measurement_device_type 'Nonius Kappa-CCD area-detector diffractometer'
_diffrn_measurement_method 'two \f and two \w scans with 2\% steps (260 frames)'
_diffrn_radiation_monochromator graphite
_diffrn_radiation_source 'fine-focus sealed tube'
_diffrn_radiation_type MoK\a
_diffrn_radiation_wavelength 0.71073
_diffrn_reflns_av_R_equivalents 0.0481
_diffrn_reflns_av_sigmaI/netI 0.0337
_diffrn_reflns_limit_h_max 24
_diffrn_reflns_limit_h_min -24
_diffrn_reflns_limit_k_max 17
_diffrn_reflns_limit_k_min -17
_diffrn_reflns_limit_l_max 21
_diffrn_reflns_limit_l_min -21
_diffrn_reflns_number 96219
_diffrn_reflns_theta_full 25.68
_diffrn_reflns_theta_max 25.68
_diffrn_reflns_theta_min 2.30
_diffrn_standards_decay_% 0
_diffrn_standards_interval_time 0
_diffrn_standards_number 0
_exptl_absorpt_coefficient_mu 8.522
_exptl_absorpt_correction_T_max 0.711
_exptl_absorpt_correction_T_min 0.416
_exptl_absorpt_correction_type multi-scan
_exptl_absorpt_process_details 'SCALEPACK (Otwinowski & Minor, 1997)'
_exptl_crystal_colour colourless
_exptl_crystal_density_diffrn 2.577
_exptl_crystal_density_method 'not measured'
_exptl_crystal_description platelet
_exptl_crystal_F_000 3732
_exptl_crystal_size_max 0.15
_exptl_crystal_size_mid 0.10
_exptl_crystal_size_min 0.04
_refine_diff_density_max 3.369
_refine_diff_density_min -3.198
_refine_diff_density_rms 0.191
_refine_ls_abs_structure_details 'Flack H D (1983), Acta Cryst. A39, 876-881'
_refine_ls_abs_structure_Flack 0.529(9)
_refine_ls_extinction_method none
_refine_ls_goodness_of_fit_ref 1.034
_refine_ls_hydrogen_treatment constr
_refine_ls_matrix_type full
_refine_ls_number_parameters 794
_refine_ls_number_reflns 9228
_refine_ls_number_restraints 25
_refine_ls_restrained_S_all 1.037
_refine_ls_R_factor_all 0.0443
_refine_ls_R_factor_gt 0.0405
_refine_ls_shift/su_max 0.001
_refine_ls_shift/su_mean 0.000
_refine_ls_structure_factor_coef Fsqd
_refine_ls_weighting_details 'calc w=1/[\s^2^(Fo^2^)+(0.0547P)^2^+48.2512P] where P=(Fo^2^+2Fc^2^)/3'
_refine_ls_weighting_scheme calc
_refine_ls_wR_factor_gt 0.0989
_refine_ls_wR_factor_ref 0.1011
_reflns_number_gt 8667
_reflns_number_total 9228
_reflns_threshold_expression >2sigma(I)
_cod_data_source_file ic900328z_si_001_02.cif
_cod_data_source_block 2
_cod_database_code 4302143

loop_
_symmetry_equiv_pos_as_xyz
'x, y, z'
'-x, -y, z+1/2'
'x+1/2, -y+1/2, z'
'-x+1/2, y+1/2, z+1/2'

loop_
_atom_site_label
_atom_site_type_symbol
_atom_site_fract_x
_atom_site_fract_y
_atom_site_fract_z
_atom_site_U_iso_or_equiv
_atom_site_adp_type
_atom_site_occupancy
_atom_site_symmetry_multiplicity
_atom_site_calc_flag
_atom_site_refinement_flags
_atom_site_disorder_assembly
_atom_site_disorder_group
Sm Sm 0.43767(2) 0.58564(3) 0.49791(3) 0.01753(11) Uani 1 1 d . . .
K K 0.76269(11) 0.76174(15) 0.56412(13) 0.0215(4) Uani 1 1 d . . .
Re1 Re 0.13235(2) 0.36442(3) 0.75194(3) 0.02804(11) Uani 1 1 d . . .
Re2 Re 0.29412(2) 0.83548(3) 0.87453(3) 0.02860(11) Uani 1 1 d . . .
Re3 Re 0.87477(4) 0.29203(4) 0.55991(4) 0.05450(18) Uani 1 1 d . . .
O1 O 0.4086(3) 0.7304(5) 0.5786(4) 0.0183(15) Uani 1 1 d . . .
O2 O 0.6802(4) 0.8875(5) 0.6390(4) 0.0232(16) Uani 1 1 d . . .
O3 O 0.4491(3) 0.7277(5) 0.4220(4) 0.0201(15) Uani 1 1 d . . .
O4 O 0.7121(4) 0.8993(5) 0.4588(4) 0.0255(17) Uani 1 1 d . . .
O5 O 0.4969(3) 0.5521(5) 0.3742(4) 0.0228(14) Uani 1 1 d . . .
O6 O 0.7685(4) 0.7069(5) 0.4195(4) 0.0237(16) Uani 1 1 d . . .
O7 O 0.5081(3) 0.4461(5) 0.5099(4) 0.0242(16) Uani 1 1 d . . .
O8 O 0.7893(4) 0.5728(5) 0.5737(4) 0.0231(16) Uani 1 1 d . . .
O9 O 0.4515(3) 0.5458(5) 0.6394(4) 0.0177(14) Uani 1 1 d . . .
O10 O 0.7226(4) 0.6939(6) 0.7071(4) 0.0283(17) Uani 1 1 d . . .
O11 O 0.5409(5) 0.6444(6) 0.5490(6) 0.042(2) Uani 1 1 d . . .
O12 O 0.6381(5) 0.6888(8) 0.5766(6) 0.051(3) Uani 1 1 d . . .
O13 O 0.6019(6) 0.6917(10) 0.4616(6) 0.059(3) Uani 1 1 d . . .
O14 O 0.3345(3) 0.5662(5) 0.5668(4) 0.0213(15) Uani 1 1 d . . .
H14A H 0.3414 0.5681 0.6122 0.026 Uiso 1 1 d R . .
H14B H 0.3171 0.5125 0.5524 0.026 Uiso 1 1 d R . .
O15 O 0.3436(4) 0.6172(5) 0.4117(4) 0.0213(16) Uani 1 1 d . . .
H15A H 0.2978 0.6170 0.4234 0.026 Uiso 1 1 d R . .
H15B H 0.3397 0.6704 0.3843 0.026 Uiso 1 1 d R . .
O16 O 0.3859(4) 0.4437(5) 0.4507(5) 0.0271(17) Uani 1 1 d . . .
H16A H 0.3466 0.4163 0.4412 0.033 Uiso 1 1 d R . .
H16B H 0.4102 0.3928 0.4511 0.033 Uiso 1 1 d R . .
O17 O 0.7985(3) 0.8714(6) 0.7121(4) 0.0236(16) Uani 1 1 d . . .
H17A H 0.7702 0.9133 0.7127 0.028 Uiso 1 1 d R . .
H17B H 0.7857 0.8400 0.7508 0.028 Uiso 1 1 d R . .
O18 O 0.2085(4) 0.4065(6) 0.7236(5) 0.036(2) Uani 1 1 d . . .
O19 O 0.0758(4) 0.3768(7) 0.6806(6) 0.047(3) Uani 1 1 d . . .
O20 O 0.1065(5) 0.4263(6) 0.8292(6) 0.044(2) Uani 1 1 d . . .
O21 O 0.1394(4) 0.2465(6) 0.7725(5) 0.0306(18) Uani 1 1 d . . .
O22 O 0.3310(6) 0.8334(7) 0.9614(6) 0.055(3) Uani 1 1 d . . .
O23 O 0.2651(6) 0.7261(7) 0.8574(6) 0.060(3) Uani 1 1 d . . .
O24 O 0.3537(7) 0.8616(11) 0.8092(9) 0.085(4) Uani 1 1 d . . .
O25 O 0.2320(4) 0.9156(5) 0.8710(6) 0.038(2) Uani 1 1 d . . .
O26 O 0.9011(9) 0.3999(12) 0.5555(11) 0.103(3) Uani 1 1 d U . .
O27 O 0.9040(10) 0.2390(13) 0.4720(10) 0.110(4) Uani 1 1 d U . .
O28 O 0.7954(9) 0.2817(14) 0.5489(12) 0.117(4) Uani 1 1 d U . .
O29 O 0.9105(9) 0.2216(12) 0.6223(10) 0.099(3) Uani 1 1 d U . .
O30 O 0.2647(6) 0.4086(7) 0.5786(6) 0.057(3) Uani 1 1 d . . .
H30A H 0.2329 0.4188 0.6064 0.069 Uiso 1 1 d R . .
H30B H 0.2873 0.3622 0.5835 0.069 Uiso 1 1 d R . .
O31 O 0.3800(5) 0.9989(8) 0.7023(6) 0.050(3) Uani 1 1 d . . .
H31A H 0.3740 0.9904 0.6543 0.060 Uiso 1 1 d R . .
H31B H 0.3620 0.9420 0.7217 0.060 Uiso 1 1 d R . .
O32 O 0.4812(7) 0.8152(10) 0.8980(6) 0.074(4) Uani 1 1 d . . .
H32A H 0.5212 0.8147 0.9206 0.089 Uiso 1 1 d R . .
H32B H 0.4608 0.7872 0.9311 0.089 Uiso 1 1 d R . .
N1 N 0.4723(4) 0.7854(6) 0.6771(5) 0.0212(19) Uani 1 1 d . . .
N2 N 0.4599(4) 0.8775(6) 0.5755(5) 0.0214(18) Uani 1 1 d . . .
N3 N 0.5752(5) 0.9236(6) 0.5919(5) 0.0207(18) Uani 1 1 d . . .
N4 N 0.5815(4) 0.8522(6) 0.7037(5) 0.0218(19) Uani 1 1 d . . .
N5 N 0.4941(4) 0.8731(6) 0.4462(5) 0.0180(17) Uani 1 1 d . . .
N6 N 0.5284(4) 0.7935(6) 0.3456(5) 0.0214(18) Uani 1 1 d . . .
N7 N 0.6396(4) 0.8629(6) 0.3617(5) 0.0200(18) Uani 1 1 d . . .
N8 N 0.6026(4) 0.9475(6) 0.4594(5) 0.0215(19) Uani 1 1 d . . .
N9 N 0.5733(4) 0.6431(6) 0.3070(5) 0.0192(18) Uani 1 1 d . . .
N10 N 0.6052(4) 0.5041(6) 0.3539(5) 0.0201(19) Uani 1 1 d . . .
N11 N 0.7153(4) 0.5719(6) 0.3804(6) 0.0234(18) Uani 1 1 d . . .
N12 N 0.6847(4) 0.7095(6) 0.3290(5) 0.0218(19) Uani 1 1 d . . .
N13 N 0.6153(4) 0.4168(7) 0.4702(5) 0.0217(19) Uani 1 1 d . . .
N14 N 0.5956(4) 0.4223(6) 0.5921(5) 0.0211(19) Uani 1 1 d . . .
N15 N 0.7098(4) 0.4677(6) 0.6185(5) 0.0242(19) Uani 1 1 d . . .
N16 N 0.7267(4) 0.4786(6) 0.4949(5) 0.0205(17) Uani 1 1 d . . .
N17 N 0.5458(5) 0.4962(7) 0.7022(6) 0.026(2) Uani 1 1 d . . .
N18 N 0.5040(4) 0.6341(6) 0.7304(5) 0.0214(19) Uani 1 1 d . . .
N19 N 0.6162(4) 0.6988(6) 0.7538(6) 0.0233(18) Uani 1 1 d . . .
N20 N 0.6593(4) 0.5613(7) 0.7183(5) 0.0239(19) Uani 1 1 d . . .
N21 N 0.5880(7) 0.6723(7) 0.5287(5) 0.034(3) Uani 1 1 d . . .
C1 C 0.4434(5) 0.7895(7) 0.6073(6) 0.020(2) Uani 1 1 d . . .
C2 C 0.5087(5) 0.9285(7) 0.6214(6) 0.022(2) Uani 1 1 d . . .
H2 H 0.4948 0.9936 0.6314 0.026 Uiso 1 1 calc R . .
C3 C 0.5121(5) 0.8687(7) 0.6945(6) 0.021(2) Uani 1 1 d . . .
H3 H 0.4937 0.9032 0.7376 0.025 Uiso 1 1 calc R . .
C4 C 0.6188(5) 0.8857(8) 0.6456(6) 0.023(2) Uani 1 1 d . . .
C5 C 0.4437(5) 0.9004(7) 0.4998(7) 0.0197(19) Uani 1 1 d . . .
H5A H 0.4367 0.9679 0.4962 0.024 Uiso 1 1 calc R . .
H5B H 0.4022 0.8696 0.4866 0.024 Uiso 1 1 calc R . .
C6 C 0.6009(6) 0.9872(7) 0.5329(7) 0.027(2) Uani 1 1 d . . .
H6A H 0.5733 1.0434 0.5317 0.032 Uiso 1 1 calc R . .
H6B H 0.6456 1.0065 0.5466 0.032 Uiso 1 1 calc R . .
C7 C 0.4890(5) 0.7911(7) 0.4070(6) 0.021(2) Uani 1 1 d . . .
C8 C 0.5689(5) 0.8781(7) 0.3446(6) 0.021(2) Uani 1 1 d . . .
H8 H 0.5632 0.9133 0.2975 0.025 Uiso 1 1 calc R . .
C9 C 0.5433(5) 0.9358(7) 0.4137(7) 0.023(2) Uani 1 1 d . . .
H9 H 0.5240 0.9964 0.3986 0.027 Uiso 1 1 calc R . .
C10 C 0.6582(5) 0.9016(7) 0.4296(6) 0.019(2) Uani 1 1 d . . .
C11 C 0.5296(6) 0.7194(8) 0.2908(6) 0.025(2) Uani 1 1 d . . .
H11A H 0.4848 0.6946 0.2856 0.030 Uiso 1 1 calc R . .
H11B H 0.5422 0.7463 0.2426 0.030 Uiso 1 1 calc R . .
C12 C 0.6856(6) 0.8100(7) 0.3161(6) 0.023(2) Uani 1 1 d . . .
H12A H 0.7302 0.8332 0.3255 0.027 Uiso 1 1 calc R . .
H12B H 0.6755 0.8216 0.2634 0.027 Uiso 1 1 calc R . .
C13 C 0.5539(5) 0.5673(7) 0.3485(6) 0.019(2) Uani 1 1 d . . .
C14 C 0.6679(5) 0.5432(8) 0.3233(6) 0.024(2) Uani 1 1 d . . .
H14 H 0.6880 0.5017 0.2854 0.029 Uiso 1 1 calc R . .
C15 C 0.6461(5) 0.6405(8) 0.2891(6) 0.023(2) Uani 1 1 d . . .
H15 H 0.6541 0.6432 0.2347 0.027 Uiso 1 1 calc R . .
C16 C 0.7266(5) 0.6662(8) 0.3807(7) 0.025(2) Uani 1 1 d . . .
C17 C 0.6003(6) 0.4168(7) 0.3891(6) 0.025(2) Uani 1 1 d . . .
H17C H 0.6304 0.3733 0.3643 0.030 Uiso 1 1 calc R . .
H17D H 0.5554 0.3930 0.3821 0.030 Uiso 1 1 calc R . .
C18 C 0.7572(6) 0.5067(8) 0.4234(6) 0.024(2) Uani 1 1 d . . .
H18A H 0.7997 0.5366 0.4335 0.029 Uiso 1 1 calc R . .
H18B H 0.7656 0.4509 0.3932 0.029 Uiso 1 1 calc R . .
C19 C 0.5673(6) 0.4289(7) 0.5226(6) 0.022(2) Uani 1 1 d . . .
C20 C 0.6669(5) 0.3975(8) 0.5873(7) 0.025(2) Uani 1 1 d . . .
H20 H 0.6758 0.3350 0.6087 0.030 Uiso 1 1 calc R . .
C21 C 0.6804(5) 0.3998(7) 0.5010(8) 0.025(2) Uani 1 1 d . . .
H21 H 0.6998 0.3407 0.4827 0.030 Uiso 1 1 calc R . .
C22 C 0.7461(5) 0.5142(7) 0.5628(7) 0.023(2) Uani 1 1 d . . .
C23 C 0.5547(6) 0.4102(8) 0.6594(7) 0.027(2) Uani 1 1 d . . .
H23A H 0.5113 0.3866 0.6445 0.032 Uiso 1 1 calc R . .
H23B H 0.5752 0.3631 0.6916 0.032 Uiso 1 1 calc R . .
C24 C 0.7102(6) 0.4956(8) 0.6971(6) 0.028(2) Uani 1 1 d . . .
H24A H 0.7055 0.4395 0.7279 0.034 Uiso 1 1 calc R . .
H24B H 0.7532 0.5233 0.7086 0.034 Uiso 1 1 calc R . .
C25 C 0.4970(5) 0.5586(7) 0.6852(6) 0.023(2) Uani 1 1 d . . .
C26 C 0.5648(5) 0.6316(8) 0.7750(6) 0.023(2) Uani 1 1 d . . .
H26 H 0.5552 0.6342 0.8291 0.028 Uiso 1 1 calc R . .
C27 C 0.5961(5) 0.5366(7) 0.7523(6) 0.023(2) Uani 1 1 d . . .
H27 H 0.6028 0.4964 0.7966 0.028 Uiso 1 1 calc R . .
C28 C 0.6708(6) 0.6564(8) 0.7233(6) 0.021(2) Uani 1 1 d . . .
C29 C 0.4578(5) 0.7116(7) 0.7293(6) 0.021(2) Uani 1 1 d . . .
H29A H 0.4139 0.6870 0.7178 0.025 Uiso 1 1 calc R . .
H29B H 0.4559 0.7386 0.7795 0.025 Uiso 1 1 calc R . .
C30 C 0.6131(6) 0.8012(8) 0.7659(6) 0.026(2) Uani 1 1 d . . .
H30C H 0.5885 0.8137 0.8119 0.032 Uiso 1 1 calc R . .
H30D H 0.6580 0.8251 0.7728 0.032 Uiso 1 1 calc R . .

loop_
_atom_site_aniso_label
_atom_site_aniso_U_11
_atom_site_aniso_U_22
_atom_site_aniso_U_33
_atom_site_aniso_U_23
_atom_site_aniso_U_13
_atom_site_aniso_U_12
Sm 0.0150(2) 0.0184(2) 0.0192(2) -0.0010(2) -0.0007(2) 0.00025(18)
K 0.0187(11) 0.0231(11) 0.0227(11) -0.0020(9) 0.0021(9) -0.0018(8)
Re1 0.0227(2) 0.0321(2) 0.0293(2) 0.0090(2) -0.00274(19) -0.00468(17)
Re2 0.0275(2) 0.0298(2) 0.0284(2) 0.0017(2) -0.0043(2) 0.00844(18)
Re3 0.0829(5) 0.0280(3) 0.0527(4) 0.0085(3) -0.0031(3) 0.0044(3)
O1 0.018(4) 0.019(3) 0.019(4) -0.004(3) -0.001(3) 0.000(3)
O2 0.019(4) 0.023(4) 0.028(4) -0.005(3) 0.000(3) -0.006(3)
O3 0.018(4) 0.021(4) 0.021(4) 0.004(3) 0.001(3) -0.006(3)
O4 0.026(4) 0.027(4) 0.023(4) -0.001(3) 0.002(3) -0.004(3)
O5 0.025(4) 0.024(3) 0.019(3) -0.006(3) 0.004(3) 0.002(3)
O6 0.021(4) 0.022(4) 0.028(4) -0.002(3) -0.003(3) 0.003(3)
O7 0.014(3) 0.024(4) 0.034(5) 0.006(3) -0.004(3) 0.004(3)
O8 0.021(4) 0.022(4) 0.026(4) 0.004(3) 0.002(3) -0.001(3)
O9 0.010(3) 0.022(4) 0.021(4) 0.003(3) -0.002(3) 0.000(3)
O10 0.024(4) 0.042(5) 0.018(4) 0.005(3) -0.003(3) -0.007(4)
O11 0.028(5) 0.038(5) 0.061(7) -0.002(4) -0.022(5) -0.004(4)
O12 0.039(5) 0.079(7) 0.035(6) 0.005(5) -0.011(4) -0.015(5)
O13 0.047(6) 0.099(9) 0.033(6) 0.011(6) -0.001(5) 0.006(6)
O14 0.019(4) 0.027(4) 0.018(3) -0.003(3) 0.005(3) 0.003(3)
O15 0.013(4) 0.024(4) 0.027(4) 0.007(3) -0.007(3) -0.003(3)
O16 0.019(4) 0.024(4) 0.039(5) -0.010(3) 0.005(3) -0.006(3)
O17 0.014(4) 0.032(4) 0.025(4) 0.002(3) 0.001(3) -0.004(3)
O18 0.037(5) 0.027(4) 0.044(5) 0.006(4) 0.001(4) -0.015(4)
O19 0.024(5) 0.055(6) 0.061(7) 0.017(5) -0.015(5) -0.001(4)
O20 0.045(5) 0.027(5) 0.061(6) -0.005(4) 0.010(5) -0.004(4)
O21 0.023(4) 0.031(4) 0.037(5) 0.006(3) 0.003(3) -0.013(3)
O22 0.074(6) 0.037(5) 0.055(6) 0.003(4) -0.037(5) -0.013(4)
O23 0.095(7) 0.036(5) 0.049(6) -0.007(4) -0.038(5) 0.006(5)
O24 0.054(6) 0.109(8) 0.091(8) 0.029(6) 0.022(6) 0.025(6)
O25 0.038(5) 0.032(4) 0.042(5) -0.010(4) -0.004(4) 0.018(3)
O26 0.115(6) 0.091(6) 0.104(6) 0.007(5) -0.001(5) -0.003(5)
O27 0.121(6) 0.102(6) 0.106(6) 0.004(5) -0.003(5) 0.004(5)
O28 0.116(6) 0.115(6) 0.121(6) 0.011(5) -0.006(5) 0.013(5)
O29 0.097(6) 0.096(6) 0.105(6) 0.020(5) -0.009(5) 0.003(5)
O30 0.083(8) 0.052(6) 0.037(6) 0.007(5) 0.010(5) -0.029(6)
O31 0.038(5) 0.068(7) 0.043(6) -0.009(5) 0.004(4) -0.013(5)
O32 0.080(9) 0.105(10) 0.036(6) -0.016(6) 0.001(6) -0.026(8)
N1 0.017(4) 0.033(5) 0.014(4) -0.008(4) 0.004(3) 0.001(4)
N2 0.021(5) 0.020(4) 0.022(5) 0.004(3) -0.005(4) 0.006(4)
N3 0.023(5) 0.018(4) 0.020(4) 0.003(3) -0.007(4) 0.002(3)
N4 0.018(4) 0.022(4) 0.026(5) 0.003(4) -0.007(4) -0.011(3)
N5 0.018(4) 0.020(4) 0.016(4) 0.004(3) -0.001(3) 0.005(3)
N6 0.014(4) 0.024(4) 0.026(5) 0.003(4) 0.001(4) -0.002(3)
N7 0.018(4) 0.026(5) 0.016(4) -0.007(3) 0.001(3) 0.001(3)
N8 0.007(4) 0.028(5) 0.029(5) -0.008(4) 0.004(3) -0.004(3)
N9 0.009(4) 0.023(4) 0.025(5) -0.005(4) 0.000(3) -0.004(3)
N10 0.006(4) 0.028(5) 0.027(5) -0.007(4) 0.007(3) -0.004(3)
N11 0.017(4) 0.033(5) 0.020(4) -0.007(4) -0.006(4) 0.000(4)
N12 0.016(4) 0.018(4) 0.031(5) 0.002(4) 0.000(4) 0.001(3)
N13 0.010(4) 0.029(5) 0.026(5) 0.000(4) -0.007(3) 0.003(3)
N14 0.009(4) 0.022(4) 0.032(5) 0.009(4) 0.004(4) 0.007(3)
N15 0.022(5) 0.026(5) 0.025(5) 0.006(4) 0.006(4) -0.001(4)
N16 0.019(4) 0.019(4) 0.024(4) 0.001(4) 0.005(4) -0.004(3)
N17 0.019(4) 0.027(5) 0.032(5) 0.006(4) 0.001(4) 0.002(4)
N18 0.013(4) 0.032(5) 0.019(4) -0.003(4) -0.001(3) -0.002(4)
N19 0.020(4) 0.023(4) 0.027(5) -0.004(4) -0.005(4) -0.001(3)
N20 0.017(4) 0.031(5) 0.024(5) 0.008(4) -0.006(4) -0.004(4)
N21 0.063(8) 0.021(5) 0.019(5) 0.005(4) 0.003(5) 0.026(5)
C1 0.018(5) 0.014(5) 0.029(6) 0.006(4) 0.004(4) 0.005(4)
C2 0.019(5) 0.021(5) 0.025(5) -0.010(4) 0.007(4) -0.007(4)
C3 0.026(5) 0.017(5) 0.020(5) 0.000(4) -0.004(4) 0.003(4)
C4 0.017(5) 0.028(6) 0.024(6) -0.012(4) 0.001(4) 0.010(4)
C5 0.015(4) 0.023(5) 0.021(5) -0.005(5) 0.002(5) 0.003(4)
C6 0.030(6) 0.012(5) 0.038(6) 0.006(4) 0.006(5) -0.005(4)
C7 0.014(5) 0.027(5) 0.022(5) 0.001(4) 0.002(4) 0.005(4)
C8 0.016(5) 0.013(5) 0.033(6) -0.001(4) 0.001(4) 0.001(4)
C9 0.018(5) 0.016(5) 0.034(6) 0.004(4) 0.004(5) 0.003(4)
C10 0.012(5) 0.017(5) 0.028(6) 0.007(4) -0.004(4) 0.002(4)
C11 0.027(6) 0.036(6) 0.012(5) -0.004(4) -0.009(4) -0.002(5)
C12 0.035(6) 0.018(5) 0.015(5) 0.007(4) -0.002(4) -0.004(4)
C13 0.014(5) 0.023(5) 0.019(5) -0.008(4) -0.004(4) 0.006(4)
C14 0.018(5) 0.036(6) 0.019(5) -0.008(4) 0.004(4) 0.007(4)
C15 0.011(5) 0.033(6) 0.024(6) -0.001(4) 0.004(4) -0.003(4)
C16 0.020(5) 0.031(6) 0.024(5) 0.000(5) 0.006(5) 0.001(4)
C17 0.023(5) 0.023(5) 0.028(6) -0.003(4) 0.001(5) -0.003(4)
C18 0.025(6) 0.033(6) 0.013(5) -0.001(4) 0.004(4) 0.008(5)
C19 0.030(6) 0.020(5) 0.015(5) 0.005(4) 0.002(4) -0.002(4)
C20 0.011(5) 0.026(5) 0.038(6) -0.001(5) 0.001(4) 0.002(4)
C21 0.018(5) 0.017(5) 0.040(6) -0.005(5) 0.002(5) 0.010(4)
C22 0.021(5) 0.012(5) 0.035(6) 0.002(4) -0.004(5) -0.001(4)
C23 0.024(6) 0.030(6) 0.027(6) 0.008(5) 0.004(5) -0.004(5)
C24 0.033(6) 0.026(6) 0.025(6) 0.010(5) -0.010(5) 0.007(5)
C25 0.017(5) 0.020(5) 0.032(6) 0.009(4) 0.004(5) -0.003(4)
C26 0.011(5) 0.045(7) 0.014(5) 0.008(4) -0.003(4) -0.004(4)
C27 0.020(5) 0.032(6) 0.018(5) 0.004(5) 0.000(5) -0.001(4)
C28 0.022(6) 0.030(6) 0.013(5) -0.006(4) -0.002(4) 0.005(4)
C29 0.020(5) 0.027(6) 0.015(5) 0.001(4) -0.005(4) 0.006(4)
C30 0.025(5) 0.036(6) 0.018(6) 0.002(4) -0.002(4) -0.010(5)

loop_
_atom_type_symbol
_atom_type_description
_atom_type_scat_dispersion_real
_atom_type_scat_dispersion_imag
_atom_type_scat_source
C C 0.0033 0.0016 'International Tables Vol C Tables 4.2.6.8 and 6.1.1.4'
H H 0.0000 0.0000 'International Tables Vol C Tables 4.2.6.8 and 6.1.1.4'
N N 0.0061 0.0033 'International Tables Vol C Tables 4.2.6.8 and 6.1.1.4'
O O 0.0106 0.0060 'International Tables Vol C Tables 4.2.6.8 and 6.1.1.4'
Sm Sm -0.1638 3.4418 'International Tables Vol C Tables 4.2.6.8 and 6.1.1.4'
Re Re -1.0185 7.2310 'International Tables Vol C Tables 4.2.6.8 and 6.1.1.4'
K K 0.2009 0.2494 'International Tables Vol C Tables 4.2.6.8 and 6.1.1.4'

loop_
_geom_angle_atom_site_label_1
_geom_angle_atom_site_label_2
_geom_angle_atom_site_label_3
_geom_angle
_geom_angle_site_symmetry_1
_geom_angle_site_symmetry_3
_geom_angle_publ_flag
O11 Sm O16 142.0(3) . . ?
O11 Sm O14 125.8(3) . . ?
O16 Sm O14 73.3(3) . . ?
O11 Sm O3 80.9(3) . . ?
O16 Sm O3 122.6(3) . . ?
O14 Sm O3 117.0(2) . . ?
O11 Sm O7 75.5(3) . . ?
O16 Sm O7 66.7(3) . . ?
O14 Sm O7 111.1(2) . . ?
O3 Sm O7 131.6(2) . . ?
O11 Sm O15 145.9(3) . . ?
O16 Sm O15 66.9(3) . . ?
O14 Sm O15 71.2(3) . . ?
O3 Sm O15 65.2(2) . . ?
O7 Sm O15 130.1(3) . . ?
O11 Sm O5 89.3(3) . . ?
O16 Sm O5 75.3(2) . . ?
O14 Sm O5 144.6(2) . . ?
O3 Sm O5 68.5(2) . . ?
O7 Sm O5 69.7(2) . . ?
O15 Sm O5 81.8(2) . . ?
O11 Sm O1 73.1(3) . . ?
O16 Sm O1 139.6(2) . . ?
O14 Sm O1 67.4(2) . . ?
O3 Sm O1 70.7(2) . . ?
O7 Sm O1 136.9(2) . . ?
O15 Sm O1 91.5(2) . . ?
O5 Sm O1 137.5(2) . . ?
O11 Sm O9 67.6(3) . . ?
O16 Sm O9 101.6(3) . . ?
O14 Sm O9 65.0(2) . . ?
O3 Sm O9 135.0(2) . . ?
O7 Sm O9 71.1(2) . . ?
O15 Sm O9 136.2(2) . . ?
O5 Sm O9 138.3(2) . . ?
O1 Sm O9 70.0(2) . . ?
O6 K O12 90.5(3) . . ?
O6 K O8 76.5(2) . . ?
O12 K O8 78.6(3) . . ?
O6 K O2 132.1(2) . . ?
O12 K O2 69.9(3) . . ?
O8 K O2 135.8(2) . . ?
O6 K O10 140.4(2) . . ?
O12 K O10 62.3(3) . . ?
O8 K O10 70.6(2) . . ?
O2 K O10 67.6(2) . . ?
O6 K O14 104.1(2) . 3_565 ?
O12 K O14 142.6(3) . 3_565 ?
O8 K O14 137.9(2) . 3_565 ?
O2 K O14 75.0(2) . 3_565 ?
O10 K O14 115.0(2) . 3_565 ?
O6 K O4 65.9(2) . . ?
O12 K O4 89.2(3) . . ?
O8 K O4 140.4(2) . . ?
O2 K O4 70.4(2) . . ?
O10 K O4 135.2(2) . . ?
O14 K O4 66.9(2) 3_565 . ?
O6 K O1 92.9(2) . 3_565 ?
O12 K O1 157.6(3) . 3_565 ?
O8 K O1 80.6(2) . 3_565 ?
O2 K O1 121.9(2) . 3_565 ?
O10 K O1 102.6(2) . 3_565 ?
O14 K O1 57.3(2) 3_565 3_565 ?
O4 K O1 112.4(2) . 3_565 ?
O6 K O17 159.1(2) . . ?
O12 K O17 109.4(3) . . ?
O8 K O17 112.9(2) . . ?
O2 K O17 54.3(2) . . ?
O10 K O17 58.9(2) . . ?
O14 K O17 56.1(2) 3_565 . ?
O4 K O17 106.7(2) . . ?
O1 K O17 71.30(19) 3_565 . ?
O20 Re1 O19 109.9(5) . . ?
O20 Re1 O18 109.1(4) . . ?
O19 Re1 O18 109.8(5) . . ?
O20 Re1 O21 110.8(4) . . ?
O19 Re1 O21 108.2(4) . . ?
O18 Re1 O21 109.1(4) . . ?
O23 Re2 O25 110.9(5) . . ?
O23 Re2 O24 108.7(7) . . ?
O25 Re2 O24 110.3(6) . . ?
O23 Re2 O22 107.3(5) . . ?
O25 Re2 O22 111.4(5) . . ?
O24 Re2 O22 108.2(7) . . ?
O28 Re3 O26 113.7(9) . . ?
O28 Re3 O29 117.1(9) . . ?
O26 Re3 O29 117.5(9) . . ?
O28 Re3 O27 100.2(10) . . ?
O26 Re3 O27 104.0(9) . . ?
O29 Re3 O27 100.5(9) . . ?
C1 O1 Sm 131.3(6) . . ?
C1 O1 K 126.0(6) . 3_465 ?
Sm O1 K 102.0(2) . 3_465 ?
C4 O2 K 128.8(7) . . ?
C7 O3 Sm 141.6(7) . . ?
C10 O4 K 127.9(7) . . ?
C13 O5 Sm 135.2(7) . . ?
C16 O6 K 129.8(7) . . ?
C19 O7 Sm 137.2(7) . . ?
C22 O8 K 121.3(6) . . ?
C25 O9 Sm 133.1(6) . . ?
C28 O10 K 127.6(7) . . ?
N21 O11 Sm 138.5(10) . . ?
N21 O12 K 135.0(8) . . ?
Sm O14 K 109.2(3) . 3_465 ?
Sm O14 H14A 109.8 . . ?
K O14 H14A 94.5 3_465 . ?
Sm O14 H14B 107.0 . . ?
K O14 H14B 122.7 3_465 . ?
H14A O14 H14B 112.8 . . ?
Sm O15 H15A 127.5 . . ?
Sm O15 H15B 123.5 . . ?
H15A O15 H15B 92.1 . . ?
Sm O16 H16A 143.6 . . ?
Sm O16 H16B 116.6 . . ?
H16A O16 H16B 97.8 . . ?
K O17 H17A 102.2 . . ?
K O17 H17B 110.1 . . ?
H17A O17 H17B 99.0 . . ?
H30A O30 H30B 121.3 . . ?
H31A O31 H31B 100.6 . . ?
H32A O32 H32B 97.2 . . ?
C1 N1 C29 122.1(9) . . ?
C1 N1 C3 112.9(9) . . ?
C29 N1 C3 124.7(9) . . ?
C1 N2 C5 121.9(9) . . ?
C1 N2 C2 111.9(9) . . ?
C5 N2 C2 124.5(9) . . ?
C4 N3 C2 110.6(9) . . ?
C4 N3 C6 120.0(9) . . ?
C2 N3 C6 123.6(9) . . ?
C4 N4 C3 113.3(9) . . ?
C4 N4 C30 120.4(9) . . ?
C3 N4 C30 126.2(9) . . ?
C7 N5 C5 121.0(9) . . ?
C7 N5 C9 111.9(9) . . ?
C5 N5 C9 125.2(8) . . ?
C7 N6 C11 122.7(9) . . ?
C7 N6 C8 111.1(9) . . ?
C11 N6 C8 126.2(9) . . ?
C10 N7 C12 121.7(9) . . ?
C10 N7 C8 112.7(8) . . ?
C12 N7 C8 125.5(8) . . ?
C10 N8 C6 123.4(9) . . ?
C10 N8 C9 113.1(9) . . ?
C6 N8 C9 122.6(9) . . ?
C13 N9 C11 122.3(9) . . ?
C13 N9 C15 112.0(8) . . ?
C11 N9 C15 125.4(9) . . ?
C13 N10 C17 124.1(9) . . ?
C13 N10 C14 111.7(9) . . ?
C17 N10 C14 124.0(9) . . ?
C16 N11 C14 113.0(9) . . ?
C16 N11 C18 121.5(9) . . ?
C14 N11 C18 124.4(9) . . ?
C16 N12 C15 110.7(9) . . ?
C16 N12 C12 122.2(9) . . ?
C15 N12 C12 127.0(9) . . ?
C19 N13 C21 114.1(9) . . ?
C19 N13 C17 121.8(9) . . ?
C21 N13 C17 124.0(9) . . ?
C19 N14 C23 120.9(9) . . ?
C19 N14 C20 111.6(9) . . ?
C23 N14 C20 124.5(9) . . ?
C22 N15 C20 111.7(9) . . ?
C22 N15 C24 123.4(9) . . ?
C20 N15 C24 124.6(9) . . ?
C22 N16 C21 113.6(9) . . ?
C22 N16 C18 123.0(8) . . ?
C21 N16 C18 122.8(10) . . ?
C25 N17 C23 121.5(10) . . ?
C25 N17 C27 112.2(9) . . ?
C23 N17 C27 124.3(9) . . ?
C25 N18 C29 122.2(9) . . ?
C25 N18 C26 113.2(9) . . ?
C29 N18 C26 124.5(9) . . ?
C28 N19 C26 112.6(9) . . ?
C28 N19 C30 121.9(9) . . ?
C26 N19 C30 125.4(9) . . ?
C28 N20 C24 122.4(9) . . ?
C28 N20 C27 111.0(9) . . ?
C24 N20 C27 125.2(9) . . ?
O11 N21 O13 126.1(14) . . ?
O11 N21 O12 120.5(11) . . ?
O13 N21 O12 113.5(12) . . ?
O1 C1 N1 126.7(9) . . ?
O1 C1 N2 125.7(10) . . ?
N1 C1 N2 107.5(9) . . ?
N3 C2 N2 113.3(8) . . ?
N3 C2 C3 103.7(9) . . ?
N2 C2 C3 102.9(8) . . ?
N3 C2 H2 112.1 . . ?
N2 C2 H2 112.1 . . ?
C3 C2 H2 112.1 . . ?
N4 C3 N1 115.2(8) . . ?
N4 C3 C2 103.2(9) . . ?
N1 C3 C2 104.0(8) . . ?
N4 C3 H3 111.3 . . ?
N1 C3 H3 111.3 . . ?
C2 C3 H3 111.3 . . ?
O2 C4 N4 128.9(10) . . ?
O2 C4 N3 123.2(10) . . ?
N4 C4 N3 107.8(9) . . ?
N2 C5 N5 113.7(8) . . ?
N2 C5 H5A 108.8 . . ?
N5 C5 H5A 108.8 . . ?
N2 C5 H5B 108.8 . . ?
N5 C5 H5B 108.8 . . ?
H5A C5 H5B 107.7 . . ?
N8 C6 N3 114.7(9) . . ?
N8 C6 H6A 108.6 . . ?
N3 C6 H6A 108.6 . . ?
N8 C6 H6B 108.6 . . ?
N3 C6 H6B 108.6 . . ?
H6A C6 H6B 107.6 . . ?
O3 C7 N6 125.0(10) . . ?
O3 C7 N5 124.3(10) . . ?
N6 C7 N5 110.4(9) . . ?
N6 C8 N7 114.7(8) . . ?
N6 C8 C9 103.9(8) . . ?
N7 C8 C9 103.5(8) . . ?
N6 C8 H8 111.4 . . ?
N7 C8 H8 111.4 . . ?
C9 C8 H8 111.4 . . ?
N8 C9 N5 114.0(9) . . ?
N8 C9 C8 103.3(8) . . ?
N5 C9 C8 102.5(8) . . ?
N8 C9 H9 112.1 . . ?
N5 C9 H9 112.1 . . ?
C8 C9 H9 112.1 . . ?
O4 C10 N7 127.8(10) . . ?
O4 C10 N8 124.8(10) . . ?
N7 C10 N8 107.4(8) . . ?
N9 C11 N6 115.6(8) . . ?
N9 C11 H11A 108.4 . . ?
N6 C11 H11A 108.4 . . ?
N9 C11 H11B 108.4 . . ?
N6 C11 H11B 108.4 . . ?
H11A C11 H11B 107.4 . . ?
N7 C12 N12 114.7(9) . . ?
N7 C12 H12A 108.6 . . ?
N12 C12 H12A 108.6 . . ?
N7 C12 H12B 108.6 . . ?
N12 C12 H12B 108.6 . . ?
H12A C12 H12B 107.6 . . ?
O5 C13 N9 126.6(9) . . ?
O5 C13 N10 123.4(10) . . ?
N9 C13 N10 109.8(9) . . ?
N11 C14 N10 114.1(9) . . ?
N11 C14 C15 101.9(9) . . ?
N10 C14 C15 103.5(8) . . ?
N11 C14 H14 112.2 . . ?
N10 C14 H14 112.2 . . ?
C15 C14 H14 112.2 . . ?
N12 C15 N9 113.9(9) . . ?
N12 C15 C14 104.9(9) . . ?
N9 C15 C14 102.3(8) . . ?
N12 C15 H15 111.7 . . ?
N9 C15 H15 111.7 . . ?
C14 C15 H15 111.7 . . ?
O6 C16 N11 125.5(10) . . ?
O6 C16 N12 125.3(10) . . ?
N11 C16 N12 109.3(9) . . ?
N10 C17 N13 115.1(9) . . ?
N10 C17 H17C 108.5 . . ?
N13 C17 H17C 108.5 . . ?
N10 C17 H17D 108.5 . . ?
N13 C17 H17D 108.5 . . ?
H17C C17 H17D 107.5 . . ?
N11 C18 N16 112.5(9) . . ?
N11 C18 H18A 109.1 . . ?
N16 C18 H18A 109.1 . . ?
N11 C18 H18B 109.1 . . ?
N16 C18 H18B 109.1 . . ?
H18A C18 H18B 107.8 . . ?
O7 C19 N13 125.9(10) . . ?
O7 C19 N14 125.5(10) . . ?
N13 C19 N14 108.5(9) . . ?
N15 C20 N14 113.3(9) . . ?
N15 C20 C21 105.2(9) . . ?
N14 C20 C21 102.8(9) . . ?
N15 C20 H20 111.7 . . ?
N14 C20 H20 111.7 . . ?
C21 C20 H20 111.7 . . ?
N13 C21 N16 115.0(9) . . ?
N13 C21 C20 102.6(8) . . ?
N16 C21 C20 101.6(9) . . ?
N13 C21 H21 112.2 . . ?
N16 C21 H21 112.2 . . ?
C20 C21 H21 112.2 . . ?
O8 C22 N16 126.6(10) . . ?
O8 C22 N15 125.7(11) . . ?
N16 C22 N15 107.6(8) . . ?
N17 C23 N14 113.6(9) . . ?
N17 C23 H23A 108.9 . . ?
N14 C23 H23A 108.9 . . ?
N17 C23 H23B 108.9 . . ?
N14 C23 H23B 108.9 . . ?
H23A C23 H23B 107.7 . . ?
N20 C24 N15 115.2(9) . . ?
N20 C24 H24A 108.5 . . ?
N15 C24 H24A 108.5 . . ?
N20 C24 H24B 108.5 . . ?
N15 C24 H24B 108.5 . . ?
H24A C24 H24B 107.5 . . ?
O9 C25 N18 125.9(10) . . ?
O9 C25 N17 125.8(10) . . ?
N18 C25 N17 108.2(10) . . ?
N19 C26 N18 116.0(9) . . ?
N19 C26 C27 102.5(8) . . ?
N18 C26 C27 102.8(9) . . ?
N19 C26 H26 111.6 . . ?
N18 C26 H26 111.6 . . ?
C27 C26 H26 111.6 . . ?
N20 C27 N17 116.5(9) . . ?
N20 C27 C26 104.8(8) . . ?
N17 C27 C26 102.7(8) . . ?
N20 C27 H27 110.8 . . ?
N17 C27 H27 110.8 . . ?
C26 C27 H27 110.8 . . ?
O10 C28 N19 126.6(10) . . ?
O10 C28 N20 124.4(10) . . ?
N19 C28 N20 108.9(10) . . ?
N1 C29 N18 115.9(9) . . ?
N1 C29 H29A 108.3 . . ?
N18 C29 H29A 108.3 . . ?
N1 C29 H29B 108.3 . . ?
N18 C29 H29B 108.3 . . ?
H29A C29 H29B 107.4 . . ?
N4 C30 N19 113.3(9) . . ?
N4 C30 H30C 108.9 . . ?
N19 C30 H30C 108.9 . . ?
N4 C30 H30D 108.9 . . ?
N19 C30 H30D 108.9 . . ?
H30C C30 H30D 107.7 . . ?

loop_
_geom_bond_atom_site_label_1
_geom_bond_atom_site_label_2
_geom_bond_distance
_geom_bond_site_symmetry_2
_geom_bond_publ_flag
Sm O11 2.411(9) . ?
Sm O16 2.415(7) . ?
Sm O14 2.421(7) . ?
Sm O3 2.434(7) . ?
Sm O7 2.440(7) . ?
Sm O15 2.471(7) . ?
Sm O5 2.541(7) . ?
Sm O1 2.569(7) . ?
Sm O9 2.588(7) . ?
Sm K 4.290(2) 3_465 ?
K O6 2.683(8) . ?
K O12 2.716(10) . ?
K O8 2.737(7) . ?
K O2 2.773(8) . ?
K O10 2.830(8) . ?
K O14 2.834(7) 3_565 ?
K O4 2.886(8) . ?
K O1 2.944(7) 3_565 ?
K O17 3.134(8) . ?
Re1 O20 1.708(10) . ?
Re1 O19 1.709(9) . ?
Re1 O18 1.716(8) . ?
Re1 O21 1.716(8) . ?
Re2 O23 1.685(10) . ?
Re2 O25 1.688(7) . ?
Re2 O24 1.705(13) . ?
Re2 O22 1.710(10) . ?
Re3 O28 1.612(19) . ?
Re3 O26 1.620(17) . ?
Re3 O29 1.655(16) . ?
Re3 O27 1.828(19) . ?
O1 C1 1.204(13) . ?
O1 K 2.944(7) 3_465 ?
O2 C4 1.238(13) . ?
O3 C7 1.232(13) . ?
O4 C10 1.200(13) . ?
O5 C13 1.250(13) . ?
O6 C16 1.230(14) . ?
O7 C19 1.236(13) . ?
O8 C22 1.217(13) . ?
O9 C25 1.236(13) . ?
O10 C28 1.202(14) . ?
O11 N21 1.087(15) . ?
O12 N21 1.337(15) . ?
O13 N21 1.253(14) . ?
O14 K 2.834(7) 3_465 ?
O14 H14A 0.8186 . ?
O14 H14B 0.8756 . ?
O15 H15A 0.9428 . ?
O15 H15B 0.9009 . ?
O16 H16A 0.8962 . ?
O16 H16B 0.8710 . ?
O17 H17A 0.8232 . ?
O17 H17B 0.8573 . ?
O30 H30A 0.8186 . ?
O30 H30B 0.8038 . ?
O31 H31A 0.8681 . ?
O31 H31B 0.9488 . ?
O32 H32A 0.8978 . ?
O32 H32B 0.8180 . ?
N1 C1 1.370(14) . ?
N1 C29 1.426(14) . ?
N1 C3 1.459(13) . ?
N2 C1 1.408(13) . ?
N2 C5 1.419(15) . ?
N2 C2 1.466(14) . ?
N3 C4 1.401(14) . ?
N3 C2 1.436(13) . ?
N3 C6 1.474(14) . ?
N4 C4 1.358(15) . ?
N4 C3 1.423(14) . ?
N4 C30 1.464(14) . ?
N5 C7 1.358(14) . ?
N5 C5 1.441(13) . ?
N5 C9 1.450(13) . ?
N6 C7 1.348(14) . ?
N6 C11 1.431(14) . ?
N6 C8 1.450(13) . ?
N7 C10 1.375(14) . ?
N7 C12 1.439(14) . ?
N7 C8 1.467(13) . ?
N8 C10 1.396(14) . ?
N8 C6 1.421(14) . ?
N8 C9 1.449(14) . ?
N9 C13 1.361(14) . ?
N9 C11 1.421(14) . ?
N9 C15 1.495(13) . ?
N10 C13 1.368(13) . ?
N10 C17 1.391(14) . ?
N10 C14 1.479(13) . ?
N11 C16 1.357(14) . ?
N11 C14 1.448(14) . ?
N11 C18 1.464(14) . ?
N12 C16 1.389(15) . ?
N12 C15 1.435(14) . ?
N12 C12 1.443(13) . ?
N13 C19 1.349(14) . ?
N13 C21 1.437(13) . ?
N13 C17 1.470(14) . ?
N14 C19 1.361(14) . ?
N14 C23 1.459(14) . ?
N14 C20 1.476(13) . ?
N15 C22 1.394(14) . ?
N15 C20 1.428(14) . ?
N15 C24 1.449(15) . ?
N16 C22 1.364(15) . ?
N16 C21 1.456(13) . ?
N16 C18 1.465(14) . ?
N17 C25 1.354(14) . ?
N17 C23 1.447(15) . ?
N17 C27 1.462(14) . ?
N18 C25 1.345(14) . ?
N18 C29 1.439(13) . ?
N18 C26 1.455(13) . ?
N19 C28 1.364(14) . ?
N19 C26 1.454(13) . ?
N19 C30 1.469(15) . ?
N20 C28 1.371(15) . ?
N20 C24 1.433(15) . ?
N20 C27 1.448(13) . ?
C2 C3 1.551(15) . ?
C2 H2 0.9800 . ?
C3 H3 0.9800 . ?
C5 H5A 0.9700 . ?
C5 H5B 0.9700 . ?
C6 H6A 0.9700 . ?
C6 H6B 0.9700 . ?
C8 C9 1.559(15) . ?
C8 H8 0.9800 . ?
C9 H9 0.9800 . ?
C11 H11A 0.9700 . ?
C11 H11B 0.9700 . ?
C12 H12A 0.9700 . ?
C12 H12B 0.9700 . ?
C14 C15 1.569(16) . ?
C14 H14 0.9800 . ?
C15 H15 0.9800 . ?
C17 H17C 0.9700 . ?
C17 H17D 0.9700 . ?
C18 H18A 0.9700 . ?
C18 H18B 0.9700 . ?
C20 C21 1.554(18) . ?
C20 H20 0.9800 . ?
C21 H21 0.9800 . ?
C23 H23A 0.9700 . ?
C23 H23B 0.9700 . ?
C24 H24A 0.9700 . ?
C24 H24B 0.9700 . ?
C26 C27 1.540(16) . ?
C26 H26 0.9800 . ?
C27 H27 0.9800 . ?
C29 H29A 0.9700 . ?
C29 H29B 0.9700 . ?
C30 H30C 0.9700 . ?
C30 H30D 0.9700 . ?

loop_
_geom_hbond_atom_site_label_D
_geom_hbond_atom_site_label_H
_geom_hbond_atom_site_label_A
_geom_hbond_distance_DH
_geom_hbond_distance_HA
_geom_hbond_distance_DA
_geom_hbond_angle_DHA
_geom_hbond_site_symmetry_A
O14 H14A O17 0.82 2.15 2.818(11) 138.9 3_465
O14 H14B O30 0.88 1.87 2.645(12) 147 .
O15 H15A O4 0.94 1.85 2.778(11) 170 3_465
O15 H15B O21 0.90 2.30 3.096(11) 148 4_554
O16 H16A O25 0.90 2.01 2.786(12) 144 4_544
O16 H16B O27 0.87 1.91 2.64(2) 141 3_455
O17 H17A O2 0.82 2.26 2.716(10) 115 .
O17 H17B O23 0.86 2.15 3.000(13) 171 3_565
O30 H30A O18 0.82 2.14 2.808(13) 138 .
O30 H30B O28 0.80 2.14 2.82(2) 143 3_455
O31 H31A O8 0.87 2.40 3.092(13) 138 3_465
O31 H31B O24 0.95 1.93 2.770(18) 146 .
O32 H32A O27 0.90 2.06 2.86(2) 149 4_655
